data_4086097
loop_
_publ_author_name
'Tschersich, Carolin'
'Braun, Beatrice'
'Herwig, Christian'
'Limberg, Christian'

_publ_section_title
;
 PBiP Pincer Complexes of Platinum, Palladium, and Iridium Featuring
 Metal--Metal Bonds Synthesized by Oxidative Addition of Bismuth--Halide
 Bonds
;
_journal_issue 15
_journal_name_full Organometallics
_journal_page_first 3782
_journal_paper_doi 10.1021/acs.organomet.5b00439
_journal_volume 34
_journal_year 2015
_chemical_formula_moiety '2(C36 H28 Bi Br P2 Pt), C3 H6 O'
_chemical_formula_sum 'C37.5 H31 Bi Br O0.5 P2 Pt'
_chemical_formula_weight 1035.52
_chemical_name_systematic
; 
 ? 
;
_space_group_IT_number 14
_symmetry_cell_setting monoclinic
_symmetry_space_group_name_Hall '-P 2ybc'
_symmetry_space_group_name_H-M 'P 1 21/c 1'
_atom_sites_solution_hydrogens geom
_atom_sites_solution_primary direct
_atom_sites_solution_secondary difmap
_audit_creation_method SHELXL-97
_cell_angle_alpha 90.00
_cell_angle_beta 100.542(3)
_cell_angle_gamma 90.00
_cell_formula_units_Z 4
_cell_length_a 13.2483(5)
_cell_length_b 9.7816(4)
_cell_length_c 27.8356(12)
_cell_measurement_reflns_used 15516
_cell_measurement_temperature 100(2)
_cell_measurement_theta_max 27.25
_cell_measurement_theta_min 2.21
_cell_volume 3546.3(3)
_computing_cell_refinement 'X-AREA (Stoe & Cie, 2002)'
_computing_data_collection 'X-AREA (Stoe & Cie, 2002)'
_computing_data_reduction 'X-RED (Stoe & Cie, 2002)'
_computing_molecular_graphics 'PLATON, 1990'
_computing_publication_material 'PLATON, 1990'
_computing_structure_refinement 'SHELXL97 (Sheldrick, 1997)'
_computing_structure_solution 'SHELXS97 (Sheldrick, 1997)'
_diffrn_ambient_temperature 100(2)
_diffrn_measured_fraction_theta_full 0.917
_diffrn_measured_fraction_theta_max 0.892
_diffrn_measurement_device_type 'STOE IPDS2theta'
_diffrn_measurement_method 'rotation method'
_diffrn_radiation_monochromator graphite
_diffrn_radiation_source 'fine-focus sealed tube'
_diffrn_radiation_type MoK\a
_diffrn_radiation_wavelength 0.71073
_diffrn_reflns_av_R_equivalents 0.0537
_diffrn_reflns_av_sigmaI/netI 0.0631
_diffrn_reflns_limit_h_max 16
_diffrn_reflns_limit_h_min -16
_diffrn_reflns_limit_k_max 12
_diffrn_reflns_limit_k_min -12
_diffrn_reflns_limit_l_max 35
_diffrn_reflns_limit_l_min -21
_diffrn_reflns_number 13893
_diffrn_reflns_theta_full 25.00
_diffrn_reflns_theta_max 26.81
_diffrn_reflns_theta_min 2.21
_exptl_absorpt_coefficient_mu 10.139
_exptl_absorpt_correction_T_max 0.4976
_exptl_absorpt_correction_T_min 0.1398
_exptl_absorpt_correction_type multi-scan
_exptl_absorpt_process_details 'Spek, 2003'
_exptl_crystal_colour yellow
_exptl_crystal_density_diffrn 1.940
_exptl_crystal_density_method 'not measured'
_exptl_crystal_description rod
_exptl_crystal_F_000 1943
_exptl_crystal_size_max 0.32
_exptl_crystal_size_mid 0.10
_exptl_crystal_size_min 0.08
_refine_diff_density_max 1.264
_refine_diff_density_min -2.390
_refine_diff_density_rms 0.183
_refine_ls_extinction_method none
_refine_ls_goodness_of_fit_ref 1.030
_refine_ls_hydrogen_treatment constr
_refine_ls_matrix_type full
_refine_ls_number_parameters 388
_refine_ls_number_reflns 6763
_refine_ls_number_restraints 0
_refine_ls_restrained_S_all 1.030
_refine_ls_R_factor_all 0.0656
_refine_ls_R_factor_gt 0.0434
_refine_ls_shift/su_max 0.003
_refine_ls_shift/su_mean 0.000
_refine_ls_structure_factor_coef Fsqd
_refine_ls_weighting_details 'calc w=1/[\s^2^(Fo^2^)+(0.0500P)^2^+0.0000P] where P=(Fo^2^+2Fc^2^)/3'
_refine_ls_weighting_scheme calc
_refine_ls_wR_factor_gt 0.0979
_refine_ls_wR_factor_ref 0.1035
_reflns_number_gt 4846
_reflns_number_total 6763
_reflns_threshold_expression >2sigma(I)
_cod_data_source_file om5b00439_si_002.cif
_cod_data_source_block ct176wh2_rods
_cod_depositor_comments
;
The following automatic conversions were performed:

'_symmetry_cell_setting' value 'Monoclinic' changed to 'monoclinic'
according to
/usr/data/users/saulius/crontab/automatic-downloads/rss-feeds/ACS/lib/dictionaries/cif_core.dic
dictionary named 'cif_core.dic' version 2.4.2 from 2011-04-26.

Automatic conversion script
Id: cif_fix_values 3271 2015-04-21 07:52:19Z andrius 

 Adding full bibliography for 4086097--4086102.cif.
;
_cod_original_cell_volume 3546.3(2)
_cod_original_sg_symbol_H-M P21/c
_cod_original_formula_sum 'C37.50 H31 Bi Br O0.50 P2 Pt'
_cod_database_code 4086097

loop_
_symmetry_equiv_pos_as_xyz
'x, y, z'
'-x, y+1/2, -z+1/2'
'-x, -y, -z'
'x, -y-1/2, z-1/2'

loop_
_atom_site_label
_atom_site_type_symbol
_atom_site_fract_x
_atom_site_fract_y
_atom_site_fract_z
_atom_site_U_iso_or_equiv
_atom_site_adp_type
_atom_site_occupancy
_atom_site_symmetry_multiplicity
_atom_site_calc_flag
_atom_site_refinement_flags
Bi1 Bi 0.44837(2) 0.10868(3) 0.046705(13) 0.03748(10) Uani 1 1 d .
Pt1 Pt 0.35615(2) 0.25830(3) 0.105237(14) 0.03610(10) Uani 1 1 d .
Br1 Br 0.27029(7) 0.37088(10) 0.16770(4) 0.0433(2) Uani 1 1 d .
P1 P 0.51274(17) 0.3608(2) 0.12593(9) 0.0377(5) Uani 1 1 d .
P2 P 0.21249(16) 0.1538(2) 0.06428(9) 0.0360(5) Uani 1 1 d .
C1 C 0.5683(6) 0.3869(9) 0.0715(3) 0.0367(19) Uani 1 1 d .
C2 C 0.5484(6) 0.2887(9) 0.0334(3) 0.0357(19) Uani 1 1 d .
C3 C 0.5917(7) 0.3045(10) -0.0058(4) 0.046(2) Uani 1 1 d .
H4 H 0.5794 0.2379 -0.0310 0.055 Uiso 1 1 calc R
C4 C 0.6548(7) 0.4166(10) -0.0108(4) 0.044(2) Uani 1 1 d .
H3 H 0.6847 0.4252 -0.0392 0.053 Uiso 1 1 calc R
C5 C 0.6733(7) 0.5135(10) 0.0250(4) 0.043(2) Uani 1 1 d .
H2 H 0.7152 0.5904 0.0215 0.051 Uiso 1 1 calc R
C6 C 0.6304(6) 0.4986(9) 0.0667(4) 0.040(2) Uani 1 1 d .
H1 H 0.6436 0.5650 0.0920 0.048 Uiso 1 1 calc R
C7 C 0.5245(7) 0.5275(11) 0.1543(3) 0.043(2) Uani 1 1 d .
C8 C 0.6114(7) 0.5640(11) 0.1892(4) 0.051(2) Uani 1 1 d .
H9 H 0.6612 0.4969 0.2016 0.061 Uiso 1 1 calc R
C9 C 0.6241(9) 0.6996(13) 0.2057(5) 0.064(3) Uani 1 1 d .
H8 H 0.6824 0.7240 0.2294 0.077 Uiso 1 1 calc R
C10 C 0.5526(9) 0.7976(12) 0.1877(5) 0.058(3) Uani 1 1 d .
H7 H 0.5634 0.8901 0.1977 0.070 Uiso 1 1 calc R
C11 C 0.4646(8) 0.7608(11) 0.1549(5) 0.058(3) Uani 1 1 d .
H6 H 0.4138 0.8275 0.1434 0.069 Uiso 1 1 calc R
C12 C 0.4512(7) 0.6270(10) 0.1391(4) 0.045(2) Uani 1 1 d .
H5 H 0.3901 0.6026 0.1172 0.054 Uiso 1 1 calc R
C13 C 0.6050(7) 0.2540(9) 0.1657(4) 0.041(2) Uani 1 1 d .
C14 C 0.6975(7) 0.2136(12) 0.1536(4) 0.053(3) Uani 1 1 d .
H14 H 0.7148 0.2417 0.1235 0.064 Uiso 1 1 calc R
C15 C 0.7643(8) 0.1331(12) 0.1850(5) 0.060(3) Uani 1 1 d .
H13 H 0.8270 0.1045 0.1763 0.072 Uiso 1 1 calc R
C16 C 0.7406(8) 0.0933(11) 0.2294(4) 0.049(2) Uani 1 1 d .
H12 H 0.7874 0.0391 0.2515 0.059 Uiso 1 1 calc R
C17 C 0.6487(8) 0.1328(10) 0.2413(4) 0.048(2) Uani 1 1 d .
H11 H 0.6323 0.1051 0.2717 0.058 Uiso 1 1 calc R
C18 C 0.5801(7) 0.2118(11) 0.2100(4) 0.046(2) Uani 1 1 d .
H10 H 0.5164 0.2373 0.2185 0.055 Uiso 1 1 calc R
C19 C 0.2145(6) 0.1506(9) -0.0003(4) 0.039(2) Uani 1 1 d .
C20 C 0.3106(6) 0.1369(9) -0.0149(3) 0.038(2) Uani 1 1 d .
C21 C 0.3150(7) 0.1388(9) -0.0642(3) 0.041(2) Uani 1 1 d .
H18 H 0.3794 0.1272 -0.0741 0.049 Uiso 1 1 calc R
C22 C 0.2276(7) 0.1571(10) -0.0995(4) 0.043(2) Uani 1 1 d .
H17 H 0.2325 0.1610 -0.1331 0.052 Uiso 1 1 calc R
C23 C 0.1320(7) 0.1700(10) -0.0853(4) 0.045(2) Uani 1 1 d .
H16 H 0.0716 0.1818 -0.1092 0.054 Uiso 1 1 calc R
C24 C 0.1260(7) 0.1655(9) -0.0362(4) 0.039(2) Uani 1 1 d .
H15 H 0.0609 0.1726 -0.0267 0.046 Uiso 1 1 calc R
C25 C 0.0896(6) 0.2304(9) 0.0690(3) 0.0375(19) Uani 1 1 d .
C26 C 0.0087(7) 0.1529(10) 0.0788(4) 0.044(2) Uani 1 1 d .
H23 H 0.0169 0.0571 0.0835 0.053 Uiso 1 1 calc R
C27 C -0.0847(7) 0.2142(11) 0.0819(4) 0.050(3) Uani 1 1 d .
H22 H -0.1396 0.1609 0.0896 0.060 Uiso 1 1 calc R
C28 C -0.0971(7) 0.3530(11) 0.0738(4) 0.050(2) Uani 1 1 d .
H21 H -0.1608 0.3951 0.0756 0.059 Uiso 1 1 calc R
C29 C -0.0173(7) 0.4305(10) 0.0630(4) 0.050(2) Uani 1 1 d .
H20 H -0.0262 0.5260 0.0576 0.060 Uiso 1 1 calc R
C30 C 0.0751(7) 0.3703(10) 0.0601(4) 0.048(2) Uani 1 1 d .
H19 H 0.1294 0.4240 0.0521 0.058 Uiso 1 1 calc R
C31 C 0.1982(6) -0.0215(9) 0.0835(4) 0.040(2) Uani 1 1 d .
C32 C 0.2109(7) -0.0514(10) 0.1327(4) 0.047(2) Uani 1 1 d .
H28 H 0.2329 0.0187 0.1559 0.057 Uiso 1 1 calc R
C33 C 0.1924(8) -0.1813(11) 0.1493(4) 0.055(3) Uani 1 1 d .
H27 H 0.1990 -0.1989 0.1833 0.066 Uiso 1 1 calc R
C34 C 0.1642(8) -0.2850(10) 0.1155(5) 0.056(3) Uani 1 1 d .
H26 H 0.1524 -0.3749 0.1261 0.067 Uiso 1 1 calc R
C35 C 0.1533(8) -0.2566(10) 0.0659(5) 0.053(3) Uani 1 1 d .
H25 H 0.1329 -0.3274 0.0428 0.064 Uiso 1 1 calc R
C36 C 0.1714(7) -0.1291(9) 0.0500(4) 0.047(2) Uani 1 1 d .
H24 H 0.1659 -0.1125 0.0159 0.056 Uiso 1 1 calc R
O1 O 0.0545(17) 0.284(3) 0.2812(10) 0.106(7) Uiso 0.50 1 d P
C38 C 0.076(2) 0.117(3) 0.2323(14) 0.096(9) Uiso 0.50 1 d P
H38A H 0.0541 0.1874 0.2073 0.144 Uiso 0.50 1 calc PR
H38B H 0.0349 0.0343 0.2239 0.144 Uiso 0.50 1 calc PR
H38C H 0.1485 0.0967 0.2339 0.144 Uiso 0.50 1 calc PR
C39 C 0.064(2) 0.056(3) 0.3078(12) 0.082(8) Uiso 0.50 1 d P
H39A H 0.1321 0.0535 0.3291 0.123 Uiso 0.50 1 calc PR
H39B H 0.0517 -0.0317 0.2906 0.123 Uiso 0.50 1 calc PR
H39C H 0.0115 0.0712 0.3276 0.123 Uiso 0.50 1 calc PR
C37 C 0.062(2) 0.162(3) 0.2738(13) 0.080(7) Uiso 0.50 1 d P

loop_
_atom_site_aniso_label
_atom_site_aniso_U_11
_atom_site_aniso_U_22
_atom_site_aniso_U_33
_atom_site_aniso_U_23
_atom_site_aniso_U_13
_atom_site_aniso_U_12
Bi1 0.03731(16) 0.03715(18) 0.03939(19) -0.00161(15) 0.01078(12) 0.00112(15)
Pt1 0.03553(16) 0.03647(18) 0.03771(19) -0.00158(15) 0.01045(12) -0.00091(14)
Br1 0.0440(4) 0.0466(5) 0.0420(5) -0.0054(4) 0.0144(4) -0.0000(4)
P1 0.0363(10) 0.0393(12) 0.0387(13) -0.0014(10) 0.0103(9) -0.0029(10)
P2 0.0353(10) 0.0359(11) 0.0379(13) -0.0009(10) 0.0095(9) -0.0008(10)
C1 0.037(4) 0.042(5) 0.031(5) 0.002(4) 0.006(3) 0.006(4)
C2 0.032(4) 0.043(5) 0.034(5) 0.005(4) 0.010(3) 0.005(4)
C3 0.041(4) 0.046(5) 0.050(6) -0.008(5) 0.006(4) -0.003(4)
C4 0.047(5) 0.052(5) 0.036(5) 0.001(4) 0.015(4) 0.000(4)
C5 0.049(5) 0.044(5) 0.038(5) 0.006(4) 0.014(4) -0.000(4)
C6 0.040(4) 0.035(5) 0.048(6) -0.006(4) 0.014(4) 0.003(4)
C7 0.048(5) 0.055(6) 0.029(5) -0.010(4) 0.014(4) -0.003(5)
C8 0.048(5) 0.056(6) 0.049(6) -0.009(5) 0.010(4) -0.003(5)
C9 0.054(6) 0.065(7) 0.074(9) -0.021(7) 0.012(6) -0.014(6)
C10 0.073(7) 0.048(6) 0.063(8) -0.016(6) 0.035(6) -0.014(6)
C11 0.057(6) 0.051(6) 0.073(8) -0.003(6) 0.031(5) -0.003(5)
C12 0.043(5) 0.050(6) 0.043(6) -0.004(5) 0.013(4) -0.002(4)
C13 0.038(4) 0.037(5) 0.048(6) -0.002(4) 0.008(4) -0.003(4)
C14 0.045(5) 0.073(7) 0.044(6) 0.015(5) 0.017(4) 0.008(5)
C15 0.046(5) 0.068(7) 0.069(8) 0.011(6) 0.019(5) 0.013(5)
C16 0.060(6) 0.052(6) 0.036(5) 0.010(5) 0.007(4) 0.006(5)
C17 0.059(6) 0.053(6) 0.034(5) 0.003(4) 0.012(4) -0.002(5)
C18 0.049(5) 0.055(6) 0.036(5) 0.002(4) 0.016(4) 0.000(5)
C19 0.040(4) 0.035(4) 0.040(5) -0.001(4) 0.006(4) 0.002(4)
C20 0.033(4) 0.042(5) 0.037(5) 0.002(4) -0.000(3) 0.004(4)
C21 0.046(5) 0.045(5) 0.032(5) -0.007(4) 0.012(4) 0.004(4)
C22 0.049(5) 0.046(5) 0.038(5) 0.002(4) 0.014(4) -0.004(4)
C23 0.044(5) 0.046(5) 0.044(6) 0.001(4) 0.007(4) -0.007(4)
C24 0.040(4) 0.037(5) 0.040(5) 0.003(4) 0.009(4) -0.004(4)
C25 0.041(4) 0.040(5) 0.032(5) -0.002(4) 0.010(3) 0.002(4)
C26 0.045(5) 0.041(5) 0.048(6) -0.000(4) 0.009(4) 0.001(4)
C27 0.041(5) 0.048(6) 0.064(7) -0.001(5) 0.019(5) 0.001(4)
C28 0.047(5) 0.059(6) 0.043(6) -0.004(5) 0.010(4) 0.008(5)
C29 0.054(5) 0.039(5) 0.058(7) -0.003(5) 0.012(5) 0.006(5)
C30 0.042(5) 0.044(5) 0.060(7) 0.006(5) 0.015(4) -0.002(4)
C31 0.041(4) 0.037(4) 0.045(5) 0.005(4) 0.019(4) 0.000(4)
C32 0.054(5) 0.045(5) 0.043(6) -0.003(5) 0.007(4) -0.004(5)
C33 0.068(6) 0.057(6) 0.042(6) 0.008(5) 0.016(5) -0.009(6)
C34 0.052(5) 0.036(5) 0.083(9) 0.010(5) 0.021(5) 0.006(5)
C35 0.049(5) 0.039(5) 0.074(8) -0.005(5) 0.018(5) -0.003(5)
C36 0.048(5) 0.037(5) 0.058(7) -0.001(5) 0.018(4) -0.005(4)

loop_
_atom_type_symbol
_atom_type_description
_atom_type_scat_dispersion_real
_atom_type_scat_dispersion_imag
_atom_type_scat_source
C C 0.0033 0.0016 'International Tables Vol C Tables 4.2.6.8 and 6.1.1.4'
H H 0.0000 0.0000 'International Tables Vol C Tables 4.2.6.8 and 6.1.1.4'
Bi Bi -4.1077 10.2566 'International Tables Vol C Tables 4.2.6.8 and 6.1.1.4'
Br Br -0.2901 2.4595 'International Tables Vol C Tables 4.2.6.8 and 6.1.1.4'
O O 0.0106 0.0060 'International Tables Vol C Tables 4.2.6.8 and 6.1.1.4'
P P 0.1023 0.0942 'International Tables Vol C Tables 4.2.6.8 and 6.1.1.4'
Pt Pt -1.7033 8.3905 'International Tables Vol C Tables 4.2.6.8 and 6.1.1.4'

loop_
_geom_angle_atom_site_label_1
_geom_angle_atom_site_label_2
_geom_angle_atom_site_label_3
_geom_angle
_geom_angle_site_symmetry_3
C2 Bi1 C20 101.2(3) .
C2 Bi1 Pt1 91.2(2) .
C20 Bi1 Pt1 90.0(2) .
C2 Bi1 Bi1 91.6(2) 3_655
C20 Bi1 Bi1 83.8(2) 3_655
Pt1 Bi1 Bi1 173.586(18) 3_655
P2 Pt1 P1 164.38(9) .
P2 Pt1 Br1 95.80(6) .
P1 Pt1 Br1 98.00(7) .
P2 Pt1 Bi1 83.18(6) .
P1 Pt1 Bi1 84.13(6) .
Br1 Pt1 Bi1 172.12(3) .
C7 P1 C13 104.9(4) .
C7 P1 C1 102.8(4) .
C13 P1 C1 104.9(4) .
C7 P1 Pt1 120.6(3) .
C13 P1 Pt1 112.3(3) .
C1 P1 Pt1 109.8(3) .
C19 P2 C31 107.4(4) .
C19 P2 C25 104.8(4) .
C31 P2 C25 103.0(4) .
C19 P2 Pt1 110.1(3) .
C31 P2 Pt1 113.6(3) .
C25 P2 Pt1 117.2(3) .
C6 C1 C2 119.5(9) .
C6 C1 P1 121.8(7) .
C2 C1 P1 118.6(7) .
C3 C2 C1 119.0(9) .
C3 C2 Bi1 125.1(7) .
C1 C2 Bi1 115.9(6) .
C2 C3 C4 121.8(10) .
C2 C3 H4 119.1 .
C4 C3 H4 119.1 .
C5 C4 C3 120.0(10) .
C5 C4 H3 120.0 .
C3 C4 H3 120.0 .
C4 C5 C6 119.4(9) .
C4 C5 H2 120.3 .
C6 C5 H2 120.3 .
C1 C6 C5 120.2(9) .
C1 C6 H1 119.9 .
C5 C6 H1 119.9 .
C12 C7 C8 118.1(9) .
C12 C7 P1 120.1(7) .
C8 C7 P1 121.6(8) .
C9 C8 C7 119.8(10) .
C9 C8 H9 120.1 .
C7 C8 H9 120.1 .
C10 C9 C8 120.4(10) .
C10 C9 H8 119.8 .
C8 C9 H8 119.8 .
C9 C10 C11 119.8(10) .
C9 C10 H7 120.1 .
C11 C10 H7 120.1 .
C12 C11 C10 119.8(11) .
C12 C11 H6 120.1 .
C10 C11 H6 120.1 .
C11 C12 C7 121.8(9) .
C11 C12 H5 119.1 .
C7 C12 H5 119.1 .
C14 C13 C18 119.5(9) .
C14 C13 P1 122.8(8) .
C18 C13 P1 117.8(7) .
C15 C14 C13 120.3(11) .
C15 C14 H14 119.9 .
C13 C14 H14 119.9 .
C14 C15 C16 120.3(10) .
C14 C15 H13 119.8 .
C16 C15 H13 119.8 .
C17 C16 C15 119.4(9) .
C17 C16 H12 120.3 .
C15 C16 H12 120.3 .
C18 C17 C16 121.2(10) .
C18 C17 H11 119.4 .
C16 C17 H11 119.4 .
C17 C18 C13 119.3(9) .
C17 C18 H10 120.4 .
C13 C18 H10 120.4 .
C24 C19 C20 119.0(9) .
C24 C19 P2 123.1(7) .
C20 C19 P2 117.9(7) .
C21 C20 C19 119.2(8) .
C21 C20 Bi1 125.0(6) .
C19 C20 Bi1 115.7(7) .
C20 C21 C22 121.5(9) .
C20 C21 H18 119.3 .
C22 C21 H18 119.3 .
C21 C22 C23 119.6(10) .
C21 C22 H17 120.2 .
C23 C22 H17 120.2 .
C24 C23 C22 119.6(9) .
C24 C23 H16 120.2 .
C22 C23 H16 120.2 .
C23 C24 C19 121.1(9) .
C23 C24 H15 119.5 .
C19 C24 H15 119.5 .
C26 C25 C30 119.0(8) .
C26 C25 P2 121.8(7) .
C30 C25 P2 119.1(7) .
C25 C26 C27 120.5(9) .
C25 C26 H23 119.7 .
C27 C26 H23 119.7 .
C28 C27 C26 119.5(10) .
C28 C27 H22 120.3 .
C26 C27 H22 120.3 .
C29 C28 C27 120.3(9) .
C29 C28 H21 119.8 .
C27 C28 H21 119.8 .
C28 C29 C30 120.2(9) .
C28 C29 H20 119.9 .
C30 C29 H20 119.9 .
C29 C30 C25 120.3(9) .
C29 C30 H19 119.8 .
C25 C30 H19 119.8 .
C32 C31 C36 118.0(9) .
C32 C31 P2 119.5(8) .
C36 C31 P2 122.5(8) .
C31 C32 C33 121.8(10) .
C31 C32 H28 119.1 .
C33 C32 H28 119.1 .
C32 C33 C34 119.0(11) .
C32 C33 H27 120.5 .
C34 C33 H27 120.5 .
C33 C34 C35 119.6(10) .
C33 C34 H26 120.2 .
C35 C34 H26 120.2 .
C36 C35 C34 121.0(11) .
C36 C35 H25 119.5 .
C34 C35 H25 119.5 .
C35 C36 C31 120.5(11) .
C35 C36 H24 119.8 .
C31 C36 H24 119.8 .
C37 C38 H38A 109.5 .
C37 C38 H38B 109.5 .
H38A C38 H38B 109.5 .
C37 C38 H38C 109.5 .
H38A C38 H38C 109.5 .
H38B C38 H38C 109.5 .
C37 C39 H39A 109.5 .
C37 C39 H39B 109.5 .
H39A C39 H39B 109.5 .
C37 C39 H39C 109.5 .
H39A C39 H39C 109.5 .
H39B C39 H39C 109.5 .
O1 C37 C38 121(3) .
O1 C37 C39 127(3) .
C38 C37 C39 112(3) .

loop_
_geom_bond_atom_site_label_1
_geom_bond_atom_site_label_2
_geom_bond_distance
_geom_bond_site_symmetry_2
Bi1 C2 2.274(9) .
Bi1 C20 2.281(8) .
Bi1 Pt1 2.6491(5) .
Bi1 Bi1 3.8018(7) 3_655
Pt1 P2 2.274(2) .
Pt1 P1 2.281(2) .
Pt1 Br1 2.5007(10) .
P1 C7 1.806(10) .
P1 C13 1.821(9) .
P1 C1 1.819(10) .
P2 C19 1.803(10) .
P2 C31 1.816(9) .
P2 C25 1.818(9) .
C1 C6 1.389(13) .
C1 C2 1.420(13) .
C2 C3 1.331(14) .
C3 C4 1.402(14) .
C3 H4 0.9500 .
C4 C5 1.365(14) .
C4 H3 0.9500 .
C5 C6 1.391(14) .
C5 H2 0.9500 .
C6 H1 0.9500 .
C7 C12 1.385(13) .
C7 C8 1.410(13) .
C8 C9 1.404(16) .
C8 H9 0.9500 .
C9 C10 1.375(17) .
C9 H8 0.9500 .
C10 C11 1.391(17) .
C10 H7 0.9500 .
C11 C12 1.381(14) .
C11 H6 0.9500 .
C12 H5 0.9500 .
C13 C14 1.387(14) .
C13 C18 1.397(14) .
C14 C15 1.372(15) .
C14 H14 0.9500 .
C15 C16 1.386(16) .
C15 H13 0.9500 .
C16 C17 1.373(15) .
C16 H12 0.9500 .
C17 C18 1.376(14) .
C17 H11 0.9500 .
C18 H10 0.9500 .
C19 C24 1.403(12) .
C19 C20 1.413(13) .
C20 C21 1.383(13) .
C21 C22 1.387(13) .
C21 H18 0.9500 .
C22 C23 1.400(14) .
C22 H17 0.9500 .
C23 C24 1.383(14) .
C23 H16 0.9500 .
C24 H15 0.9500 .
C25 C26 1.380(13) .
C25 C30 1.398(13) .
C26 C27 1.392(13) .
C26 H23 0.9500 .
C27 C28 1.381(15) .
C27 H22 0.9500 .
C28 C29 1.377(15) .
C28 H21 0.9500 .
C29 C30 1.374(14) .
C29 H20 0.9500 .
C30 H19 0.9500 .
C31 C32 1.382(14) .
C31 C36 1.408(14) .
C32 C33 1.388(15) .
C32 H28 0.9500 .
C33 C34 1.389(17) .
C33 H27 0.9500 .
C34 C35 1.388(18) .
C34 H26 0.9500 .
C35 C36 1.361(14) .
C35 H25 0.9500 .
C36 H24 0.9500 .
O1 C37 1.22(3) .
C38 C37 1.28(4) .
C38 H38A 0.9800 .
C38 H38B 0.9800 .
C38 H38C 0.9800 .
C39 C37 1.40(4) .
C39 H39A 0.9800 .
C39 H39B 0.9800 .
C39 H39C 0.9800 .

loop_
_geom_torsion_atom_site_label_1
_geom_torsion_atom_site_label_2
_geom_torsion_atom_site_label_3
_geom_torsion_atom_site_label_4
_geom_torsion
_geom_torsion_site_symmetry_1
C2 Bi1 Pt1 P2 137.2(2) .
C20 Bi1 Pt1 P2 36.0(2) .
Bi1 Bi1 Pt1 P2 21.33(19) 3_655
C2 Bi1 Pt1 P1 -33.7(2) .
C20 Bi1 Pt1 P1 -134.9(2) .
Bi1 Bi1 Pt1 P1 -149.55(18) 3_655
C2 Bi1 Pt1 Br1 -139.8(3) .
C20 Bi1 Pt1 Br1 119.0(3) .
Bi1 Bi1 Pt1 Br1 104.3(2) 3_655
P2 Pt1 P1 C7 124.7(5) .
Br1 Pt1 P1 C7 -27.1(4) .
Bi1 Pt1 P1 C7 160.5(4) .
P2 Pt1 P1 C13 -110.8(5) .
Br1 Pt1 P1 C13 97.4(4) .
Bi1 Pt1 P1 C13 -75.0(4) .
P2 Pt1 P1 C1 5.6(5) .
Br1 Pt1 P1 C1 -146.3(3) .
Bi1 Pt1 P1 C1 41.4(3) .
P1 Pt1 P2 C19 -7.8(5) .
Br1 Pt1 P2 C19 144.2(3) .
Bi1 Pt1 P2 C19 -43.7(3) .
P1 Pt1 P2 C31 112.6(4) .
Br1 Pt1 P2 C31 -95.4(3) .
Bi1 Pt1 P2 C31 76.8(3) .
P1 Pt1 P2 C25 -127.4(4) .
Br1 Pt1 P2 C25 24.6(4) .
Bi1 Pt1 P2 C25 -163.3(4) .
C7 P1 C1 C6 17.4(8) .
C13 P1 C1 C6 -92.1(8) .
Pt1 P1 C1 C6 147.0(6) .
C7 P1 C1 C2 -163.6(6) .
C13 P1 C1 C2 86.9(7) .
Pt1 P1 C1 C2 -34.0(7) .
C6 C1 C2 C3 1.4(12) .
P1 C1 C2 C3 -177.7(7) .
C6 C1 C2 Bi1 178.7(6) .
P1 C1 C2 Bi1 -0.3(8) .
C20 Bi1 C2 C3 -65.2(8) .
Pt1 Bi1 C2 C3 -155.5(7) .
Bi1 Bi1 C2 C3 18.8(7) 3_655
C20 Bi1 C2 C1 117.6(6) .
Pt1 Bi1 C2 C1 27.4(6) .
Bi1 Bi1 C2 C1 -158.4(6) 3_655
C1 C2 C3 C4 -1.1(13) .
Bi1 C2 C3 C4 -178.2(7) .
C2 C3 C4 C5 -0.0(14) .
C3 C4 C5 C6 1.0(14) .
C2 C1 C6 C5 -0.4(12) .
P1 C1 C6 C5 178.6(6) .
C4 C5 C6 C1 -0.8(13) .
C13 P1 C7 C12 -167.0(8) .
C1 P1 C7 C12 83.5(8) .
Pt1 P1 C7 C12 -39.1(9) .
C13 P1 C7 C8 18.2(10) .
C1 P1 C7 C8 -91.3(9) .
Pt1 P1 C7 C8 146.1(8) .
C12 C7 C8 C9 -3.3(16) .
P1 C7 C8 C9 171.6(9) .
C7 C8 C9 C10 -0.4(19) .
C8 C9 C10 C11 3.2(19) .
C9 C10 C11 C12 -2.4(18) .
C10 C11 C12 C7 -1.4(17) .
C8 C7 C12 C11 4.2(15) .
P1 C7 C12 C11 -170.8(9) .
C7 P1 C13 C14 -105.3(9) .
C1 P1 C13 C14 2.6(10) .
Pt1 P1 C13 C14 121.9(8) .
C7 P1 C13 C18 74.9(8) .
C1 P1 C13 C18 -177.2(7) .
Pt1 P1 C13 C18 -57.9(8) .
C18 C13 C14 C15 -0.2(16) .
P1 C13 C14 C15 180.0(9) .
C13 C14 C15 C16 -1.0(18) .
C14 C15 C16 C17 1.3(18) .
C15 C16 C17 C18 -0.3(16) .
C16 C17 C18 C13 -0.9(15) .
C14 C13 C18 C17 1.2(15) .
P1 C13 C18 C17 -179.0(7) .
C31 P2 C19 C24 91.9(8) .
C25 P2 C19 C24 -17.1(9) .
Pt1 P2 C19 C24 -144.0(7) .
C31 P2 C19 C20 -90.2(8) .
C25 P2 C19 C20 160.7(7) .
Pt1 P2 C19 C20 33.8(8) .
C24 C19 C20 C21 0.1(13) .
P2 C19 C20 C21 -177.8(7) .
C24 C19 C20 Bi1 -178.7(6) .
P2 C19 C20 Bi1 3.3(9) .
C2 Bi1 C20 C21 59.0(8) .
Pt1 Bi1 C20 C21 150.2(8) .
Bi1 Bi1 C20 C21 -31.5(8) 3_655
C2 Bi1 C20 C19 -122.3(7) .
Pt1 Bi1 C20 C19 -31.1(7) .
Bi1 Bi1 C20 C19 147.3(7) 3_655
C19 C20 C21 C22 1.6(14) .
Bi1 C20 C21 C22 -179.7(7) .
C20 C21 C22 C23 -2.0(15) .
C21 C22 C23 C24 0.6(15) .
C22 C23 C24 C19 1.1(14) .
C20 C19 C24 C23 -1.5(14) .
P2 C19 C24 C23 176.4(7) .
C19 P2 C25 C26 104.6(9) .
C31 P2 C25 C26 -7.6(10) .
Pt1 P2 C25 C26 -133.0(8) .
C19 P2 C25 C30 -72.4(9) .
C31 P2 C25 C30 175.5(8) .
Pt1 P2 C25 C30 50.0(9) .
C30 C25 C26 C27 -2.7(15) .
P2 C25 C26 C27 -179.6(8) .
C25 C26 C27 C28 1.7(17) .
C26 C27 C28 C29 -0.5(17) .
C27 C28 C29 C30 0.2(17) .
C28 C29 C30 C25 -1.2(17) .
C26 C25 C30 C29 2.4(16) .
P2 C25 C30 C29 179.5(9) .
C19 P2 C31 C32 169.6(7) .
C25 P2 C31 C32 -80.1(8) .
Pt1 P2 C31 C32 47.7(8) .
C19 P2 C31 C36 -12.3(8) .
C25 P2 C31 C36 98.0(8) .
Pt1 P2 C31 C36 -134.3(7) .
C36 C31 C32 C33 -3.7(14) .
P2 C31 C32 C33 174.5(8) .
C31 C32 C33 C34 2.5(16) .
C32 C33 C34 C35 -1.1(16) .
C33 C34 C35 C36 1.0(16) .
C34 C35 C36 C31 -2.2(15) .
C32 C31 C36 C35 3.5(14) .
P2 C31 C36 C35 -174.6(7) .
